data_1532773
loop_
_publ_author_name
'Novoselova, T.'
'Malinov, S.'
'Sha, W.'
'Zhecheva, A.'

_publ_section_title
;
 High-temperature synchrotron X-ray diffraction study of phases in a gamma
 Ti Al alloy
;
_journal_name_full 'Materials Science and Engineering A'
_journal_page_first 103
_journal_page_last 112
_journal_volume 371
_journal_year 2004
_chemical_formula_sum 'O Ti2'
_chemical_name_systematic 'Ti2 O'
_space_group_IT_number 164
_symmetry_space_group_name_Hall '-P 3 2"'
_symmetry_space_group_name_H-M 'P -3 m 1'
_cell_angle_alpha 90
_cell_angle_beta 90
_cell_angle_gamma 120
_cell_formula_units_Z 1
_cell_length_a 2.9194
_cell_length_b 2.9194
_cell_length_c 4.713
_cell_volume 34.787
_citation_journal_id_ASTM MSAPE3
_cod_data_source_file Novoselova_MSAPE3_2004_1957.cif
_cod_data_source_block O1Ti2
_cod_original_cell_volume 34.78686
_cod_original_formula_sum 'O1 Ti2'
_cod_database_code 1532773

loop_
_symmetry_equiv_pos_as_xyz
x,y,z
-y,x-y,z
-x+y,-x,z
y,x,-z
-x,-x+y,-z
x-y,-y,-z
-x,-y,-z
y,-x+y,-z
x-y,x,-z
-y,-x,z
x,x-y,z
-x+y,y,z

loop_
_atom_site_label
_atom_site_type_symbol
_atom_site_fract_x
_atom_site_fract_y
_atom_site_fract_z
_atom_site_occupancy
_atom_site_U_iso_or_equiv
Ti1 Ti 0.6667 0.3333 0.27874 1 0.0
O1 O 0 0 0 1 0.0
